data_1518179
loop_
_publ_author_name
'Wu, Jie'
'Lan, Jingbo'
'Guo, Siyuan'
'You, Jingsong'

_publ_section_title
;
 Pd-catalyzed C-H carbonylation of (hetero)arenes with formates and
 intramolecular dehydrogenative coupling: a shortcut to
 indolo[3,2-c]coumarins.
;
_journal_issue 22
_journal_name_full 'Organic letters'
_journal_page_first 5862
_journal_page_last 5865
_journal_paper_doi 10.1021/ol502749b
_journal_volume 16
_journal_year 2014
_chemical_formula_moiety 'C22 H17 N O2'
_chemical_formula_sum 'C22 H17 N O2'
_chemical_formula_weight 327.36
_chemical_name_systematic
;
 ?
;
_space_group_crystal_system monoclinic
_space_group_IT_number 14
_space_group_name_Hall '-P 2yn'
_space_group_name_H-M_alt 'P 1 21/n 1'
_symmetry_space_group_name_Hall '-P 2yn'
_symmetry_space_group_name_H-M 'P 1 21/n 1'
_atom_sites_solution_hydrogens geom
_atom_sites_solution_primary iterative
_audit_creation_date 2014-10-01
_audit_creation_method
;
Olex2 1.2
(compiled 2014.09.19 svn.r3010 for OlexSys, GUI svn.r4874)
;
_cell_angle_alpha 90
_cell_angle_beta 95.1593(12)
_cell_angle_gamma 90
_cell_formula_units_Z 4
_cell_length_a 11.71490(16)
_cell_length_b 11.30687(12)
_cell_length_c 13.08437(17)
_cell_measurement_reflns_used 6556
_cell_measurement_temperature 293.15
_cell_measurement_theta_max 72.5220
_cell_measurement_theta_min 4.8500
_cell_volume 1726.12(4)
_computing_cell_refinement
;
CrysAlisPro, Agilent Technologies,
Version 1.171.37.33 (release 27-03-2014 CrysAlis171 .NET)
(compiled Mar 27 2014,17:12:48)
;
_computing_data_collection
;
CrysAlisPro, Agilent Technologies,
Version 1.171.37.33 (release 27-03-2014 CrysAlis171 .NET)
(compiled Mar 27 2014,17:12:48)
;
_computing_data_reduction
;
CrysAlisPro, Agilent Technologies,
Version 1.171.37.33 (release 27-03-2014 CrysAlis171 .NET)
(compiled Mar 27 2014,17:12:48)
;
_computing_molecular_graphics 'Olex2 (Dolomanov et al., 2009)'
_computing_publication_material 'Olex2 (Dolomanov et al., 2009)'
_computing_structure_refinement 'ShelXL (Sheldrick, 2008)'
_computing_structure_solution
;
Superflip (Palatinus & Chapuis, 2007;Palatinus & van der Lee, 2008;
Palatinus et al., 2012)
;
_diffrn_ambient_temperature 293.15
_diffrn_detector 'CCD plate'
_diffrn_detector_area_resol_mean 15.9595
_diffrn_detector_type EosS2
_diffrn_measured_fraction_theta_full 0.985
_diffrn_measured_fraction_theta_max 1.000
_diffrn_measurement_details
;
  1 omega   20.00  104.00   1.0000    1.0100
omega____ theta____ kappa____ phi______ frames
    -       36.5421   57.0000    0.0000 84

  2 omega  -31.00   63.00   1.0000    1.0100
omega____ theta____ kappa____ phi______ frames
    -       36.5421  -77.0000   60.0000 94

  3 omega  -33.00   55.00   1.0000    1.0100
omega____ theta____ kappa____ phi______ frames
    -       36.5421  -38.0000  120.0000 88

  4 omega   23.00   90.00   1.0000    1.0100
omega____ theta____ kappa____ phi______ frames
    -       36.5421 -125.0000 -180.0000 67

  5 omega   20.00  104.00   1.0000    1.0100
omega____ theta____ kappa____ phi______ frames
    -       36.5421   57.0000  150.0000 84

  6 omega   20.00  104.00   1.0000    1.0100
omega____ theta____ kappa____ phi______ frames
    -       36.5421   57.0000 -150.0000 84

  7 omega  -31.00   53.00   1.0000    1.0100
omega____ theta____ kappa____ phi______ frames
    -       36.5421  -57.0000  120.0000 84

  8 omega   40.00   98.00   1.0000    4.0400
omega____ theta____ kappa____ phi______ frames
    -      108.0000  -45.0000  120.0000 58

  9 omega   91.00  176.00   1.0000    4.0400
omega____ theta____ kappa____ phi______ frames
    -      108.0000   45.0000 -180.0000 85

 10 omega  100.00  178.00   1.0000    4.0400
omega____ theta____ kappa____ phi______ frames
    -      108.0000  111.0000   90.0000 78

 11 omega   39.00  109.00   1.0000    4.0400
omega____ theta____ kappa____ phi______ frames
    -      108.0000  -94.0000   60.0000 70

 12 omega   38.00   91.00   1.0000    4.0400
omega____ theta____ kappa____ phi______ frames
    -      108.0000  -30.0000 -150.0000 53

 13 omega   39.00  109.00   1.0000    4.0400
omega____ theta____ kappa____ phi______ frames
    -      108.0000  -94.0000  150.0000 70

 14 omega   40.00   98.00   1.0000    4.0400
omega____ theta____ kappa____ phi______ frames
    -      108.0000  -45.0000  -90.0000 58

 15 omega   91.00  176.00   1.0000    4.0400
omega____ theta____ kappa____ phi______ frames
    -      108.0000   45.0000   60.0000 85

 16 omega   40.00   98.00   1.0000    4.0400
omega____ theta____ kappa____ phi______ frames
    -      108.0000  -45.0000   60.0000 58

 17 omega   38.00   91.00   1.0000    4.0400
omega____ theta____ kappa____ phi______ frames
    -      108.0000  -30.0000  -60.0000 53

 18 omega    1.00   27.00   1.0000    1.0100
omega____ theta____ kappa____ phi______ frames
    -       36.5421   93.0000  -67.7414 26

 19 omega   20.00  104.00   1.0000    1.0100
omega____ theta____ kappa____ phi______ frames
    -       36.5421   57.0000  -90.0000 84

 20 omega  -33.00   55.00   1.0000    1.0100
omega____ theta____ kappa____ phi______ frames
    -       36.5421  -38.0000 -150.0000 88

 21 omega   20.00  104.00   1.0000    1.0100
omega____ theta____ kappa____ phi______ frames
    -       36.5421   57.0000   90.0000 84

 22 omega  -33.00   55.00   1.0000    1.0100
omega____ theta____ kappa____ phi______ frames
    -       36.5421  -38.0000  -60.0000 88

 23 omega   10.00  104.00   1.0000    1.0100
omega____ theta____ kappa____ phi______ frames
    -       36.5421   77.0000    0.0000 94

 24 omega    1.00   75.00   1.0000    1.0100
omega____ theta____ kappa____ phi______ frames
    -       36.5421  -99.0000  -30.0000 74

 25 omega   81.00  176.00   1.0000    4.0400
omega____ theta____ kappa____ phi______ frames
    -      108.0000   77.0000 -150.0000 95

 26 omega   91.00  176.00   1.0000    4.0400
omega____ theta____ kappa____ phi______ frames
    -      108.0000   45.0000    0.0000 85

 27 omega   87.00  145.00   1.0000    4.0400
omega____ theta____ kappa____ phi______ frames
    -      108.0000   30.0000  120.0000 58

 28 omega   70.00  178.00   1.0000    4.0400
omega____ theta____ kappa____ phi______ frames
    -      108.0000   15.0000  -60.0000 108
;
_diffrn_measurement_device 'four-circle diffractometer'
_diffrn_measurement_device_type 'New Gemini, Dual, Cu at zero, EosS2'
_diffrn_measurement_method '\w scans'
_diffrn_orient_matrix_UB_11 -0.0543571000
_diffrn_orient_matrix_UB_12 -0.0574378000
_diffrn_orient_matrix_UB_13 0.0907752000
_diffrn_orient_matrix_UB_21 -0.0363584000
_diffrn_orient_matrix_UB_22 0.1229731000
_diffrn_orient_matrix_UB_23 0.0360122000
_diffrn_orient_matrix_UB_31 -0.1146855000
_diffrn_orient_matrix_UB_32 -0.0117991000
_diffrn_orient_matrix_UB_33 -0.0666730000
_diffrn_radiation_monochromator graphite
_diffrn_radiation_probe x-ray
_diffrn_radiation_type CuK\a
_diffrn_radiation_wavelength 1.54184
_diffrn_reflns_av_R_equivalents 0.0276
_diffrn_reflns_av_unetI/netI 0.0152
_diffrn_reflns_Laue_measured_fraction_full 0.985
_diffrn_reflns_Laue_measured_fraction_max 1.000
_diffrn_reflns_limit_h_max 13
_diffrn_reflns_limit_h_min -14
_diffrn_reflns_limit_k_max 13
_diffrn_reflns_limit_k_min -13
_diffrn_reflns_limit_l_max 16
_diffrn_reflns_limit_l_min -16
_diffrn_reflns_number 17042
_diffrn_reflns_point_group_measured_fraction_full 0.985
_diffrn_reflns_point_group_measured_fraction_max 1.000
_diffrn_reflns_theta_full 67.684
_diffrn_reflns_theta_max 67.040
_diffrn_reflns_theta_min 4.855
_diffrn_source 'Enhance (Cu) X-ray Source'
_exptl_absorpt_coefficient_mu 0.642
_exptl_absorpt_correction_T_max 1.00000
_exptl_absorpt_correction_T_min 0.92252
_exptl_absorpt_correction_type multi-scan
_exptl_absorpt_process_details
;
CrysAlisPro, Agilent Technologies,
Version 1.171.37.33 (release 27-03-2014 CrysAlis171 .NET)
(compiled Mar 27 2014,17:12:48)
Empirical absorption correction using spherical harmonics,
 implemented in SCALE3 ABSPACK scaling algorithm.
;
_exptl_crystal_density_diffrn 1.260
_exptl_crystal_description
;
;
_exptl_crystal_F_000 688
_exptl_crystal_size_max 0.3
_exptl_crystal_size_mid 0.3
_exptl_crystal_size_min 0.3
_refine_diff_density_max 0.190
_refine_diff_density_min -0.191
_refine_diff_density_rms 0.032
_refine_ls_extinction_coef 0.0027(5)
_refine_ls_extinction_expression Fc^*^=kFc[1+0.001xFc^2^\l^3^/sin(2\q)]^-1/4^
_refine_ls_extinction_method SHELXL
_refine_ls_goodness_of_fit_ref 1.053
_refine_ls_hydrogen_treatment constr
_refine_ls_matrix_type full
_refine_ls_number_parameters 227
_refine_ls_number_reflns 3071
_refine_ls_number_restraints 1
_refine_ls_restrained_S_all 1.054
_refine_ls_R_factor_all 0.0515
_refine_ls_R_factor_gt 0.0469
_refine_ls_shift/su_max 0.000
_refine_ls_shift/su_mean 0.000
_refine_ls_structure_factor_coef Fsqd
_refine_ls_weighting_details 'w=1/[\s^2^(Fo^2^)+(0.0899P)^2^+0.1568P] where P=(Fo^2^+2Fc^2^)/3'
_refine_ls_weighting_scheme calc
_refine_ls_wR_factor_gt 0.1381
_refine_ls_wR_factor_ref 0.1433
_reflns_Friedel_coverage 0.000
_reflns_number_gt 2705
_reflns_number_total 3071
_reflns_threshold_expression 'I > 2\s(I)'
_cod_data_source_file ol502749b_si_002.cif
_cod_data_source_block wj1001
_cod_depositor_comments 'Adding full bibliography for 1518178--1518179.cif.'
_cod_database_code 1518179
_shelxl_version_number 2014-1
_shelx_space_group_comment
;
The symmetry employed for this shelxl refinement is uniquely defined
by the following loop, which should always be used as a source of
symmetry information in preference to the above space-group names.
They are only intended as comments.
;
_reflns_odcompleteness_completeness 99.91
_reflns_odcompleteness_iscentric 1
_reflns_odcompleteness_theta 66.97
_olex2_refinement_description
;
1. Fixed Uiso
 At 1.2 times of:
  All C(H) groups, All C(H,H) groups
2. Rigid bond restraints
 C20, C19
 with sigma for 1-2 distances of 0.001 and sigma for 1-3 distances of 0.001
3.a Secondary CH2 refined with riding coordinates:
 C10(H10A,H10B)
3.b Aromatic/amide H refined with riding coordinates:
 C2(H2), C5(H5), C6(H6), C7(H7), C8(H8), C12(H12), C13(H13), C14(H14),
 C15(H15), C16(H16), C18(H18), C19(H19), C20(H20), C21(H21), C22(H22)
;
_olex2_submission_special_instructions 'No special instructions were received'

loop_
_space_group_symop_operation_xyz
'x, y, z'
'-x+1/2, y+1/2, -z+1/2'
'-x, -y, -z'
'x-1/2, -y-1/2, z-1/2'

loop_
_atom_site_label
_atom_site_type_symbol
_atom_site_fract_x
_atom_site_fract_y
_atom_site_fract_z
_atom_site_U_iso_or_equiv
_atom_site_adp_type
_atom_site_occupancy
_atom_site_site_symmetry_order
_atom_site_calc_flag
_atom_site_refinement_flags_posn
_atom_site_refinement_flags_adp
O1 O -0.04469(10) 0.27767(11) 0.37113(10) 0.0760(4) Uani 1 1 d . .
O2 O 0.03931(10) 0.44230(10) 0.31613(11) 0.0811(4) Uani 1 1 d . .
N1 N 0.34209(11) 0.26332(12) 0.33933(9) 0.0600(3) Uani 1 1 d . .
C1 C 0.30729(13) 0.15518(13) 0.37594(10) 0.0570(4) Uani 1 1 d . .
C2 C 0.24970(13) 0.33484(13) 0.32477(11) 0.0595(4) Uani 1 1 d . .
H2 H 0.2514 0.4122 0.3009 0.071 Uiso 1 1 calc R .
C3 C 0.15336(12) 0.27773(13) 0.34998(11) 0.0560(4) Uani 1 1 d . .
C4 C 0.18828(13) 0.16046(12) 0.38228(10) 0.0554(4) Uani 1 1 d . .
C5 C 0.13148(15) 0.06035(14) 0.41467(12) 0.0665(4) Uani 1 1 d . .
H5 H 0.0527 0.0612 0.4191 0.080 Uiso 1 1 calc R .
C6 C 0.19517(18) -0.03968(15) 0.43992(14) 0.0773(5) Uani 1 1 d . .
H6 H 0.1584 -0.1071 0.4611 0.093 Uiso 1 1 calc R .
C7 C 0.31306(18) -0.04206(15) 0.43444(14) 0.0771(5) Uani 1 1 d . .
H7 H 0.3534 -0.1109 0.4527 0.093 Uiso 1 1 calc R .
C8 C 0.37141(15) 0.05420(15) 0.40289(12) 0.0689(4) Uani 1 1 d . .
H8 H 0.4504 0.0524 0.3996 0.083 Uiso 1 1 calc R .
C9 C 0.03975(14) 0.32691(13) 0.34753(11) 0.0593(4) Uani 1 1 d . .
C10 C 0.45945(14) 0.29723(16) 0.32514(12) 0.0674(4) Uani 1 1 d . .
H10A H 0.4578 0.3670 0.2818 0.081 Uiso 1 1 calc R .
H10B H 0.4949 0.2340 0.2891 0.081 Uiso 1 1 calc R .
C11 C 0.53320(12) 0.32315(12) 0.42333(11) 0.0554(4) Uani 1 1 d . .
C12 C 0.48868(14) 0.33712(15) 0.51669(12) 0.0645(4) Uani 1 1 d . .
H12 H 0.4100 0.3315 0.5208 0.077 Uiso 1 1 calc R .
C13 C 0.56077(17) 0.35948(16) 0.60416(13) 0.0740(5) Uani 1 1 d . .
H13 H 0.5301 0.3681 0.6669 0.089 Uiso 1 1 calc R .
C14 C 0.67625(17) 0.36901(15) 0.59958(15) 0.0767(5) Uani 1 1 d . .
H14 H 0.7243 0.3830 0.6589 0.092 Uiso 1 1 calc R .
C15 C 0.72083(15) 0.35783(16) 0.50698(17) 0.0794(5) Uani 1 1 d . .
H15 H 0.7994 0.3658 0.5032 0.095 Uiso 1 1 calc R .
C16 C 0.65049(14) 0.33495(15) 0.41950(14) 0.0689(4) Uani 1 1 d . .
H16 H 0.6819 0.3273 0.3570 0.083 Uiso 1 1 calc R .
C17 C -0.06427(14) 0.50396(15) 0.30965(12) 0.0651(4) Uani 1 1 d . .
C18 C -0.14616(16) 0.48533(17) 0.22993(14) 0.0771(5) Uani 1 1 d . .
H18 H -0.1372 0.4263 0.1818 0.093 Uiso 1 1 calc R .
C19 C -0.24288(17) 0.5567(2) 0.22282(16) 0.0876(5) Uani 1 1 d . U
H19 H -0.2996 0.5455 0.1693 0.105 Uiso 1 1 calc R .
C20 C -0.25567(18) 0.6431(2) 0.29339(17) 0.0917(6) Uani 1 1 d . U
H20 H -0.3210 0.6902 0.2880 0.110 Uiso 1 1 calc R .
C21 C -0.1733(2) 0.6604(2) 0.37150(16) 0.0926(7) Uani 1 1 d . .
H21 H -0.1824 0.7196 0.4195 0.111 Uiso 1 1 calc R .
C22 C -0.07661(17) 0.59132(18) 0.38035(13) 0.0777(5) Uani 1 1 d . .
H22 H -0.0200 0.6037 0.4338 0.093 Uiso 1 1 calc R .

loop_
_atom_site_aniso_label
_atom_site_aniso_U_11
_atom_site_aniso_U_22
_atom_site_aniso_U_33
_atom_site_aniso_U_23
_atom_site_aniso_U_13
_atom_site_aniso_U_12
O1 0.0592(7) 0.0681(7) 0.1002(9) 0.0110(6) 0.0040(6) -0.0019(5)
O2 0.0604(7) 0.0683(7) 0.1165(10) 0.0253(6) 0.0195(6) 0.0133(5)
N1 0.0565(7) 0.0650(7) 0.0578(7) -0.0006(5) 0.0006(5) 0.0039(5)
C1 0.0638(9) 0.0583(8) 0.0477(7) -0.0056(6) -0.0022(6) 0.0068(6)
C2 0.0652(9) 0.0556(8) 0.0565(8) 0.0005(6) -0.0016(6) 0.0040(6)
C3 0.0574(8) 0.0555(7) 0.0538(7) -0.0030(6) -0.0024(6) 0.0039(6)
C4 0.0608(8) 0.0559(7) 0.0480(7) -0.0049(5) -0.0025(6) 0.0038(6)
C5 0.0712(10) 0.0614(9) 0.0656(9) -0.0010(7) 0.0001(7) -0.0028(7)
C6 0.0966(14) 0.0574(9) 0.0766(10) 0.0042(8) 0.0006(9) -0.0007(8)
C7 0.0946(13) 0.0591(9) 0.0758(10) 0.0023(8) -0.0029(9) 0.0169(9)
C8 0.0713(10) 0.0706(10) 0.0634(9) -0.0056(7) -0.0015(7) 0.0176(8)
C9 0.0609(9) 0.0579(8) 0.0577(8) 0.0005(6) -0.0018(6) 0.0038(6)
C10 0.0623(9) 0.0819(10) 0.0592(8) 0.0000(7) 0.0119(7) 0.0023(8)
C11 0.0537(8) 0.0503(7) 0.0628(8) 0.0031(6) 0.0077(6) 0.0042(6)
C12 0.0556(8) 0.0732(9) 0.0655(9) -0.0020(7) 0.0091(7) 0.0047(7)
C13 0.0838(12) 0.0737(10) 0.0635(9) -0.0023(8) 0.0019(8) 0.0037(9)
C14 0.0790(12) 0.0603(9) 0.0862(12) 0.0030(8) -0.0182(9) -0.0045(8)
C15 0.0542(9) 0.0729(10) 0.1091(14) 0.0094(10) -0.0033(9) -0.0091(8)
C16 0.0601(9) 0.0663(9) 0.0823(11) 0.0059(7) 0.0180(8) -0.0010(7)
C17 0.0587(9) 0.0666(9) 0.0710(9) 0.0193(7) 0.0116(7) 0.0099(7)
C18 0.0763(11) 0.0786(11) 0.0768(10) 0.0049(8) 0.0088(8) 0.0017(9)
C19 0.0699(11) 0.1133(15) 0.0777(11) 0.0234(9) -0.0042(8) 0.0070(10)
C20 0.0796(13) 0.1093(14) 0.0887(12) 0.0311(9) 0.0206(10) 0.0366(11)
C21 0.1071(16) 0.0977(14) 0.0758(12) 0.0034(10) 0.0238(11) 0.0330(12)
C22 0.0804(12) 0.0912(12) 0.0613(9) 0.0104(8) 0.0047(8) 0.0133(10)

loop_
_atom_type_symbol
_atom_type_description
_atom_type_scat_dispersion_real
_atom_type_scat_dispersion_imag
_atom_type_scat_source
C C 0.0181 0.0091 'International Tables Vol C Tables 4.2.6.8 and 6.1.1.4'
H H 0.0000 0.0000 'International Tables Vol C Tables 4.2.6.8 and 6.1.1.4'
N N 0.0311 0.0180 'International Tables Vol C Tables 4.2.6.8 and 6.1.1.4'
O O 0.0492 0.0322 'International Tables Vol C Tables 4.2.6.8 and 6.1.1.4'

loop_
_geom_angle_atom_site_label_1
_geom_angle_atom_site_label_2
_geom_angle_atom_site_label_3
_geom_angle
C9 O2 C17 118.34(12)
C1 N1 C10 125.90(13)
C2 N1 C1 108.64(13)
C2 N1 C10 125.35(14)
N1 C1 C4 107.86(12)
N1 C1 C8 129.82(15)
C8 C1 C4 122.31(15)
N1 C2 H2 124.7
N1 C2 C3 110.60(14)
C3 C2 H2 124.7
C2 C3 C4 106.68(13)
C2 C3 C9 126.44(14)
C4 C3 C9 126.85(14)
C1 C4 C3 106.20(13)
C5 C4 C1 119.03(14)
C5 C4 C3 134.77(15)
C4 C5 H5 120.8
C6 C5 C4 118.34(17)
C6 C5 H5 120.8
C5 C6 H6 119.3
C5 C6 C7 121.50(17)
C7 C6 H6 119.3
C6 C7 H7 119.1
C8 C7 C6 121.73(16)
C8 C7 H7 119.1
C1 C8 H8 121.5
C7 C8 C1 117.07(16)
C7 C8 H8 121.5
O1 C9 O2 122.62(14)
O1 C9 C3 126.66(15)
O2 C9 C3 110.70(13)
N1 C10 H10A 108.6
N1 C10 H10B 108.6
N1 C10 C11 114.66(12)
H10A C10 H10B 107.6
C11 C10 H10A 108.6
C11 C10 H10B 108.6
C12 C11 C10 122.83(14)
C12 C11 C16 118.42(15)
C16 C11 C10 118.74(14)
C11 C12 H12 119.9
C11 C12 C13 120.15(16)
C13 C12 H12 119.9
C12 C13 H13 119.6
C14 C13 C12 120.81(17)
C14 C13 H13 119.6
C13 C14 H14 120.3
C13 C14 C15 119.40(16)
C15 C14 H14 120.3
C14 C15 H15 119.8
C14 C15 C16 120.49(16)
C16 C15 H15 119.8
C11 C16 H16 119.7
C15 C16 C11 120.70(16)
C15 C16 H16 119.7
C18 C17 O2 121.04(16)
C18 C17 C22 121.09(16)
C22 C17 O2 117.60(16)
C17 C18 H18 120.9
C17 C18 C19 118.28(18)
C19 C18 H18 120.9
C18 C19 H19 119.6
C20 C19 C18 120.73(19)
C20 C19 H19 119.6
C19 C20 H20 120.0
C21 C20 C19 120.06(18)
C21 C20 H20 120.0
C20 C21 H21 119.8
C20 C21 C22 120.5(2)
C22 C21 H21 119.8
C17 C22 C21 119.35(19)
C17 C22 H22 120.3
C21 C22 H22 120.3

loop_
_geom_bond_atom_site_label_1
_geom_bond_atom_site_label_2
_geom_bond_distance
O1 C9 1.1995(19)
O2 C9 1.3677(19)
O2 C17 1.3953(19)
N1 C1 1.388(2)
N1 C2 1.351(2)
N1 C10 1.455(2)
C1 C4 1.405(2)
C1 C8 1.394(2)
C2 H2 0.9300
C2 C3 1.366(2)
C3 C4 1.440(2)
C3 C9 1.440(2)
C4 C5 1.398(2)
C5 H5 0.9300
C5 C6 1.379(2)
C6 H6 0.9300
C6 C7 1.390(3)
C7 H7 0.9300
C7 C8 1.369(3)
C8 H8 0.9300
C10 H10A 0.9700
C10 H10B 0.9700
C10 C11 1.511(2)
C11 C12 1.380(2)
C11 C16 1.386(2)
C12 H12 0.9300
C12 C13 1.383(2)
C13 H13 0.9300
C13 C14 1.364(3)
C14 H14 0.9300
C14 C15 1.368(3)
C15 H15 0.9300
C15 C16 1.373(3)
C16 H16 0.9300
C17 C18 1.369(3)
C17 C22 1.370(3)
C18 H18 0.9300
C18 C19 1.388(3)
C19 H19 0.9300
C19 C20 1.361(3)
C20 H20 0.9300
C20 C21 1.355(3)
C21 H21 0.9300
C21 C22 1.373(3)
C22 H22 0.9300

loop_
_geom_torsion_atom_site_label_1
_geom_torsion_atom_site_label_2
_geom_torsion_atom_site_label_3
_geom_torsion_atom_site_label_4
_geom_torsion
O2 C17 C18 C19 -174.34(15)
O2 C17 C22 C21 174.69(16)
N1 C1 C4 C3 -1.26(15)
N1 C1 C4 C5 178.20(13)
N1 C1 C8 C7 -178.24(15)
N1 C2 C3 C4 -0.45(16)
N1 C2 C3 C9 177.86(13)
N1 C10 C11 C12 -12.5(2)
N1 C10 C11 C16 168.39(14)
C1 N1 C2 C3 -0.35(17)
C1 N1 C10 C11 -73.91(19)
C1 C4 C5 C6 0.5(2)
C2 N1 C1 C4 1.02(15)
C2 N1 C1 C8 -179.44(15)
C2 N1 C10 C11 101.84(17)
C2 C3 C4 C1 1.05(15)
C2 C3 C4 C5 -178.29(16)
C2 C3 C9 O1 -178.74(16)
C2 C3 C9 O2 -0.2(2)
C3 C4 C5 C6 179.76(15)
C4 C1 C8 C7 1.2(2)
C4 C3 C9 O1 -0.8(3)
C4 C3 C9 O2 177.74(14)
C4 C5 C6 C7 0.5(3)
C5 C6 C7 C8 -0.6(3)
C6 C7 C8 C1 -0.2(3)
C8 C1 C4 C3 179.16(13)
C8 C1 C4 C5 -1.4(2)
C9 O2 C17 C18 -76.3(2)
C9 O2 C17 C22 109.70(18)
C9 C3 C4 C1 -177.25(13)
C9 C3 C4 C5 3.4(3)
C10 N1 C1 C4 177.37(13)
C10 N1 C1 C8 -3.1(2)
C10 N1 C2 C3 -176.72(13)
C10 C11 C12 C13 179.29(15)
C10 C11 C16 C15 -179.62(16)
C11 C12 C13 C14 0.5(3)
C12 C11 C16 C15 1.2(2)
C12 C13 C14 C15 0.9(3)
C13 C14 C15 C16 -1.2(3)
C14 C15 C16 C11 0.2(3)
C16 C11 C12 C13 -1.6(2)
C17 O2 C9 O1 -1.2(2)
C17 O2 C9 C3 -179.81(14)
C17 C18 C19 C20 0.1(3)
C18 C17 C22 C21 0.6(3)
C18 C19 C20 C21 0.2(3)
C19 C20 C21 C22 -0.1(3)
C20 C21 C22 C17 -0.3(3)
C22 C17 C18 C19 -0.5(3)

loop_
_smtbx_masks_void_nr
_smtbx_masks_void_average_x
_smtbx_masks_void_average_y
_smtbx_masks_void_average_z
_smtbx_masks_void_volume
_smtbx_masks_void_count_electrons
1 0.058 0.108 0.625 8.5 0.4
2 -0.058 0.892 0.375 8.5 0.3
3 0.442 0.608 0.875 8.5 0.3
4 0.558 0.392 0.125 8.5 0.4
